data_7705873
loop_
_publ_author_name
'Shankar, Ravi'
'Mahavar, Nidhi'

_publ_section_title
;
 A catalytic study of water dispersed gold nanoparticles for the
 hydrolytic oxidation of diorganosilanes - <i>en route</i> formation of a
 Pickering catalyst and synthesis of tetraorganodisiloxane-1,3-diols.
;
_journal_issue 46
_journal_name_full 'Dalton transactions (Cambridge, England : 2003)'
_journal_page_first 16633
_journal_page_last 16637
_journal_paper_doi 10.1039/d0dt03252b
_journal_volume 49
_journal_year 2020
_chemical_formula_moiety '1(C24 H22 O3 Si2)'
_chemical_formula_sum 'C24 H22 O3 Si2'
_chemical_formula_weight 414.59
_space_group_crystal_system triclinic
_space_group_IT_number 2
_space_group_name_Hall '-P 1'
_space_group_name_H-M_alt 'P -1'
_atom_sites_solution_hydrogens geom
_audit_creation_date 2020-10-05
_audit_creation_method
;
Olex2 1.3-dev
(compiled 2020.09.11 svn.rc89507dd for OlexSys, GUI svn.r5830)
;
_audit_update_record
;
2020-10-07 deposited with the CCDC.	2020-10-26 downloaded from the CCDC.
;
_cell_angle_alpha 98.906(2)
_cell_angle_beta 99.541(2)
_cell_angle_gamma 113.364(2)
_cell_formula_units_Z 6
_cell_length_a 13.4751(8)
_cell_length_b 14.2528(9)
_cell_length_c 20.2962(14)
_cell_measurement_reflns_used 9867
_cell_measurement_temperature 273(2)
_cell_measurement_theta_max 28.08
_cell_measurement_theta_min 2.31
_cell_volume 3422.6(4)
_computing_cell_refinement 'Bruker SAINT'
_computing_data_collection 'Bruker APEX3'
_computing_data_reduction 'Bruker SAINT'
_computing_molecular_graphics 'Olex2 1.3-dev (Dolomanov et al., 2009)'
_computing_publication_material 'Olex2 1.3-dev (Dolomanov et al., 2009)'
_computing_structure_refinement 'SHELXL 2018/3 (Sheldrick, 2015)'
_computing_structure_solution 'SHELXT 2014/5 (Sheldrick, 2014)'
_diffrn_ambient_temperature 273.15
_diffrn_measured_fraction_theta_full 1.000
_diffrn_measured_fraction_theta_max 0.999
_diffrn_measurement_device_type 'Bruker APEX-III CCD'
_diffrn_measurement_method '\f and \w scans'
_diffrn_radiation_type MoK\a
_diffrn_radiation_wavelength 0.71073
_diffrn_reflns_av_R_equivalents 0.0427
_diffrn_reflns_av_unetI/netI 0.0347
_diffrn_reflns_Laue_measured_fraction_full 1.000
_diffrn_reflns_Laue_measured_fraction_max 0.999
_diffrn_reflns_limit_h_max 16
_diffrn_reflns_limit_h_min -16
_diffrn_reflns_limit_k_max 17
_diffrn_reflns_limit_k_min -17
_diffrn_reflns_limit_l_max 24
_diffrn_reflns_limit_l_min -24
_diffrn_reflns_number 55779
_diffrn_reflns_point_group_measured_fraction_full 1.000
_diffrn_reflns_point_group_measured_fraction_max 0.999
_diffrn_reflns_theta_full 25.242
_diffrn_reflns_theta_max 25.500
_diffrn_reflns_theta_min 1.700
_exptl_absorpt_coefficient_mu 0.177
_exptl_absorpt_correction_T_max 0.983
_exptl_absorpt_correction_T_min 0.978
_exptl_absorpt_correction_type multi-scan
_exptl_absorpt_process_details 'SADABS-2008/1 - Bruker AXS area detector scaling and absorption correction'
_exptl_crystal_colour Colorless
_exptl_crystal_density_diffrn 1.207
_exptl_crystal_description Blocks
_exptl_crystal_F_000 1308
_exptl_crystal_size_max 0.132
_exptl_crystal_size_mid 0.106
_exptl_crystal_size_min 0.098
_refine_diff_density_max 0.302
_refine_diff_density_min -0.333
_refine_diff_density_rms 0.037
_refine_ls_extinction_method none
_refine_ls_goodness_of_fit_ref 1.043
_refine_ls_hydrogen_treatment constr
_refine_ls_matrix_type full
_refine_ls_number_parameters 1009
_refine_ls_number_reflns 12754
_refine_ls_number_restraints 104
_refine_ls_restrained_S_all 1.050
_refine_ls_R_factor_all 0.0687
_refine_ls_R_factor_gt 0.0479
_refine_ls_shift/su_max 0.002
_refine_ls_shift/su_mean 0.000
_refine_ls_structure_factor_coef Fsqd
_refine_ls_weighting_details 'w=1/[\s^2^(Fo^2^)+(0.0656P)^2^+1.3031P] where P=(Fo^2^+2Fc^2^)/3'
_refine_ls_weighting_scheme calc
_refine_ls_wR_factor_gt 0.1257
_refine_ls_wR_factor_ref 0.1452
_reflns_Friedel_coverage 0.000
_reflns_number_gt 9451
_reflns_number_total 12754
_reflns_threshold_expression 'I > 2\s(I)'
_cod_data_source_file d0dt03252b2.cif
_cod_data_source_block 3
_cod_depositor_comments
;
The following automatic conversions were performed:

data item '_exptl_absorpt_correction_type' value 'Multi-scan' was
changed to 'multi-scan' in accordance with the
/home/data/users/saulius/crontab/automatic-downloads/rss-feeds/RSC/lib/dictionaries/cif_core.dic
dictionary named 'cif_core.dic' version 2.4.2 last updated on
2011-04-26.

Automatic conversion script
Id: cif_fix_values 7556 2019-12-06 15:28:31Z antanas 
;
_cod_database_code 7705873
_shelx_shelxl_version_number 2018/3
_shelx_space_group_comment
;
The symmetry employed for this shelxl refinement is uniquely defined
by the following loop, which should always be used as a source of
symmetry information in preference to the above space-group names.
They are only intended as comments.
;
_olex2_refinement_description
;
1. Fixed Uiso
 At 1.2 times of:
  All C(H) groups
 At 1.5 times of:
  All O(H) groups
2. Restrained distances
 C70-C71 \\sim C70A-C71A
 with sigma of 0.02
 C67-C68 \\sim C67A-C68A
 with sigma of 0.02
 C68-C69 \\sim C68A-C69A
 with sigma of 0.02
 C71-C72 \\sim C71A-C72A
 with sigma of 0.02
 C67-C72 \\sim C67A-C72A
 with sigma of 0.02
 C70-C72 \\sim C70A-C72A
 with sigma of 0.04
 C67-C69 \\sim C67A-C69A
 with sigma of 0.04
 C68-C70 \\sim C68A-C70A
 with sigma of 0.04
 C68-C72 \\sim C68A-C72A
 with sigma of 0.04
 C67-Si6 \\sim C67A-Si6
 with sigma of 0.02
 C72-Si6 \\sim C72A-Si6
 with sigma of 0.04
 C67-C71 \\sim C67A-C71A
 with sigma of 0.04
 C69-C70 \\sim C69A-C70A
 with sigma of 0.02
 C69-C71 \\sim C69A-C71A
 with sigma of 0.04
 C68-Si6 \\sim C68A-Si6
 with sigma of 0.04
 C25-C30 \\sim C25A-C30A
 with sigma of 0.02
 C25-Si3 \\sim C25A-Si3
 with sigma of 0.02
 C27-C29 \\sim C27A-C29A
 with sigma of 0.04
 C26-C27 \\sim C26A-C27A
 with sigma of 0.02
 C27-C28 \\sim C27A-C28A
 with sigma of 0.02
 C28-C29 \\sim C28A-C29A
 with sigma of 0.02
 C29-C30 \\sim C29A-C30A
 with sigma of 0.02
 C25-C27 \\sim C25A-C27A
 with sigma of 0.04
 C28-C30 \\sim C28A-C30A
 with sigma of 0.04
 C25-C29 \\sim C25A-C29A
 with sigma of 0.04
 C26-C28 \\sim C26A-C28A
 with sigma of 0.04
 C30-Si3 \\sim C30A-Si3
 with sigma of 0.04
 C26-C30 \\sim C26A-C30A
 with sigma of 0.04
 C26-Si3 \\sim C26A-Si3
 with sigma of 0.04
 C25-C26 \\sim C25A-C26A
 with sigma of 0.02
3. Uiso/Uaniso restraints and constraints
C28A \\sim C29A \\sim C30A: within 2A with sigma of 0.001 and sigma for
terminal atoms of 0.002 within 2A
4. Rigid body (RIGU) restrains
 C31A, C36A, C35A, C34A, C33A, C32A
 with sigma for 1-2 distances of 0.001 and sigma for 1-3 distances of 0.001
 C31, C36, C35, C34, C33, C32
 with sigma for 1-2 distances of 0.001 and sigma for 1-3 distances of 0.001
5. Others
 Sof(C31A)=Sof(C32A)=Sof(H32A)=Sof(C33A)=Sof(H33A)=Sof(C34A)=Sof(H34A)=
 Sof(C35A)=Sof(H35A)=Sof(C36A)=Sof(H36A)=1-FVAR(1)
 Sof(C31)=Sof(C32)=Sof(H32)=Sof(C33)=Sof(H33)=Sof(C34)=Sof(H34)=Sof(C35)=
 Sof(H35)=Sof(C36)=Sof(H36)=FVAR(1)
 Sof(C13A)=Sof(C14A)=Sof(H14A)=Sof(C15A)=Sof(H15A)=Sof(C16A)=Sof(H16A)=
 Sof(C17A)=Sof(H17A)=Sof(C18A)=Sof(H18A)=1-FVAR(2)
 Sof(C13)=Sof(C14)=Sof(H14)=Sof(C15)=Sof(H15)=Sof(C16)=Sof(H16)=Sof(C17)=
 Sof(H17)=Sof(C18)=Sof(H18)=FVAR(2)
 Sof(C19A)=Sof(C20A)=Sof(H20A)=Sof(C21A)=Sof(H21A)=Sof(C22A)=Sof(H22A)=
 Sof(C23A)=Sof(H23A)=Sof(C24A)=Sof(H24A)=1-FVAR(3)
 Sof(C19)=Sof(C20)=Sof(H20)=Sof(C21)=Sof(H21)=Sof(C22)=Sof(H22)=Sof(C23)=
 Sof(H23)=Sof(C24)=Sof(H24)=FVAR(3)
 Sof(C43A)=Sof(C44A)=Sof(H44A)=Sof(C45A)=Sof(H45A)=Sof(C46A)=Sof(H46A)=
 Sof(C47A)=Sof(H47A)=Sof(C48A)=Sof(H48A)=1-FVAR(4)
 Sof(C43)=Sof(C44)=Sof(H44)=Sof(C45)=Sof(H45)=Sof(C46)=Sof(H46)=Sof(C47)=
 Sof(H47)=Sof(C48)=Sof(H48)=FVAR(4)
 Sof(C7A)=Sof(C8A)=Sof(H8A)=Sof(C9A)=Sof(H9A)=Sof(C10A)=Sof(H10A)=Sof(C11A)=
 Sof(H11A)=Sof(C12A)=Sof(H12A)=1-FVAR(5)
 Sof(C7)=Sof(C8)=Sof(H8)=Sof(C9)=Sof(H9)=Sof(C10)=Sof(H10)=Sof(C11)=Sof(H11)=
 Sof(C12)=Sof(H12)=FVAR(5)
 Sof(C49A)=Sof(C50A)=Sof(H50A)=Sof(C51A)=Sof(H51A)=Sof(C52A)=Sof(H52A)=
 Sof(C53A)=Sof(H53A)=Sof(C54A)=Sof(H54A)=1-FVAR(6)
 Sof(C49)=Sof(C50)=Sof(H50)=Sof(C51)=Sof(H51)=Sof(C52)=Sof(H52)=Sof(C53)=
 Sof(H53)=Sof(C54)=Sof(H54)=FVAR(6)
 Sof(C67A)=Sof(C68A)=Sof(H68A)=Sof(C69A)=Sof(H69A)=Sof(C70A)=Sof(H70A)=
 Sof(C71A)=Sof(H71A)=Sof(C72A)=Sof(H72A)=1-FVAR(7)
 Sof(C67)=Sof(C68)=Sof(H68)=Sof(C69)=Sof(H69)=Sof(C70)=Sof(H70)=Sof(C71)=
 Sof(H71)=Sof(C72)=Sof(H72)=FVAR(7)
 Fixed Sof: C25(0.9) C26(0.9) H26(0.9) C27(0.9) H27(0.9) C28(0.9) H28(0.9)
 C29(0.9) H29(0.9) C30(0.9) H30(0.9) C25A(0.1) C26A(0.1) H26A(0.1) C27A(0.1)
 H27A(0.1) C28A(0.1) H28A(0.1) C29A(0.1) H29A(0.1) C30A(0.1) H30A(0.1)
6.a Aromatic/amide H refined with riding coordinates:
 C2(H2), C3(H3), C73(H73), C5(H5), C6(H6), C8(H8), C9(H9), C10(H10), C11(H11),
 C12(H12), C8A(H8A), C9A(H9A), C10A(H10A), C11A(H11A), C12A(H12A), C14(H14),
 C15(H15), C16(H16), C17(H17), C18(H18), C14A(H14A), C15A(H15A), C16A(H16A),
 C17A(H17A), C18A(H18A), C20(H20), C21(H21), C22(H22), C23(H23), C24(H24),
 C20A(H20A), C21A(H21A), C22A(H22A), C23A(H23A), C24A(H24A), C26(H26), C27(H27),
  C28(H28), C29(H29), C30(H30), C32(H32), C33(H33), C34(H34), C35(H35),
 C36(H36), C32A(H32A), C33A(H33A), C34A(H34A), C35A(H35A), C36A(H36A), C38(H38),
  C39(H39), C40(H40), C41(H41), C42(H42), C44(H44), C45(H45), C46(H46),
 C47(H47), C48(H48), C44A(H44A), C45A(H45A), C46A(H46A), C47A(H47A), C48A(H48A),
  C50(H50), C51(H51), C52(H52), C53(H53), C54(H54), C50A(H50A), C51A(H51A),
 C52A(H52A), C53A(H53A), C54A(H54A), C56(H56), C57(H57), C58(H58), C59(H59),
 C60(H60), C62(H62), C63(H63), C64(H64), C65(H65), C66(H66), C68(H68), C69(H69),
  C70(H70), C71(H71), C72(H72), C68A(H68A), C69A(H69A), C70A(H70A), C71A(H71A),
 C72A(H72A), C26A(H26A), C27A(H27A), C28A(H28A), C29A(H29A), C30A(H30A)
6.b Fitted hexagon refined as free rotating group:
 C7(C8,C9,C10,C11,C12), C7A(C8A,C9A,C10A,C11A,C12A), C13(C14,C15,C16,C17,C18),
 C13A(C14A,C15A,C16A,C17A,C18A), C19(C20,C21,C22,C23,C24), C19A(C20A,C21A,C22A,
 C23A,C24A), C31(C32,C33,C34,C35,C36), C31A(C32A,C33A,C34A,C35A,C36A), C43(C44,
 C45,C46,C47,C48), C43A(C44A,C45A,C46A,C47A,C48A), C49(C50,C51,C52,C53,C54),
 C49A(C50A,C51A,C52A,C53A,C54A), C67A(C68A,C69A,C70A,C71A,C72A)
6.c Tetrahedral OH refined with riding coordinates:
 O3(H3A), O4(H4), O6(H6A), O7(H7)
6.d Idealised tetrahedral OH refined as rotating group:
 O1(H1), O9(H9B)
;
_olex2_submission_special_instructions 'No special instructions were received'

loop_
_space_group_symop_operation_xyz
'x, y, z'
'-x, -y, -z'

loop_
_atom_site_label
_atom_site_type_symbol
_atom_site_fract_x
_atom_site_fract_y
_atom_site_fract_z
_atom_site_U_iso_or_equiv
_atom_site_adp_type
_atom_site_occupancy
_atom_site_site_symmetry_order
_atom_site_calc_flag
_atom_site_refinement_flags_posn
_atom_site_refinement_flags_adp
_atom_site_refinement_flags_occupancy
_atom_site_disorder_assembly
_atom_site_disorder_group
C1 C 0.2329(2) 0.9479(2) 0.08013(12) 0.0577(6) Uani 1 1 d . . . . .
C2 C 0.1394(3) 0.9070(3) 0.02454(15) 0.0804(8) Uani 1 1 d . . . . .
H2 H 0.094598 0.834732 0.011138 0.097 Uiso 1 1 calc R U . . .
C3 C 0.1125(3) 0.9728(4) -0.01108(19) 0.1030(12) Uani 1 1 d . . . . .
H3 H 0.050587 0.944216 -0.048583 0.124 Uiso 1 1 calc R U . . .
C73 C 0.1758(4) 1.0785(4) 0.0085(2) 0.1013(12) Uani 1 1 d . . . . .
H73 H 0.156482 1.122145 -0.015244 0.122 Uiso 1 1 calc R U . . .
C5 C 0.2673(3) 1.1210(3) 0.0625(2) 0.0896(10) Uani 1 1 d . . . . .
H5 H 0.310551 1.193572 0.075553 0.107 Uiso 1 1 calc R U . . .
C6 C 0.2966(2) 1.0565(2) 0.09822(15) 0.0701(7) Uani 1 1 d . . . . .
H6 H 0.359785 1.086351 0.134885 0.084 Uiso 1 1 calc R U . . .
C7 C 0.4104(9) 0.8625(10) 0.1140(9) 0.061(5) Uani 0.41(4) 1 d G . P A 1
C8 C 0.4600(17) 0.8189(17) 0.1580(10) 0.070(3) Uani 0.41(4) 1 d G . P A 1
H8 H 0.426084 0.791377 0.191346 0.084 Uiso 0.41(4) 1 calc R U P A 1
C9 C 0.5604(17) 0.817(2) 0.1521(9) 0.094(4) Uani 0.41(4) 1 d G . P A 1
H9 H 0.593588 0.787492 0.181522 0.112 Uiso 0.41(4) 1 calc R U P A 1
C10 C 0.6111(11) 0.8578(14) 0.1022(10) 0.118(9) Uani 0.41(4) 1 d G . P A 1
H10 H 0.678255 0.856256 0.098268 0.141 Uiso 0.41(4) 1 calc R U P A 1
C11 C 0.5615(18) 0.9013(16) 0.0582(11) 0.071(4) Uani 0.41(4) 1 d G . P A 1
H11 H 0.595417 0.928905 0.024838 0.085 Uiso 0.41(4) 1 calc R U P A 1
C12 C 0.4611(17) 0.9037(16) 0.0641(9) 0.052(3) Uani 0.41(4) 1 d G . P A 1
H12 H 0.427913 0.932790 0.034661 0.062 Uiso 0.41(4) 1 calc R U P A 1
C7A C 0.4066(6) 0.8676(7) 0.1195(6) 0.048(3) Uani 0.59(4) 1 d G . P A 2
C8A C 0.4811(10) 0.8581(16) 0.1713(6) 0.070(3) Uani 0.59(4) 1 d G . P A 2
H8A H 0.464670 0.851571 0.213551 0.085 Uiso 0.59(4) 1 calc R U P A 2
C9A C 0.5800(9) 0.8582(17) 0.1599(5) 0.098(4) Uani 0.59(4) 1 d G . P A 2
H9A H 0.629850 0.851866 0.194495 0.117 Uiso 0.59(4) 1 calc R U P A 2
C10A C 0.6045(7) 0.8679(10) 0.0967(6) 0.088(4) Uani 0.59(4) 1 d G . P A 2
H10A H 0.670738 0.868039 0.089022 0.106 Uiso 0.59(4) 1 calc R U P A 2
C11A C 0.5301(13) 0.8774(12) 0.0449(5) 0.075(3) Uani 0.59(4) 1 d G . P A 2
H11A H 0.546445 0.883916 0.002604 0.090 Uiso 0.59(4) 1 calc R U P A 2
C12A C 0.4311(12) 0.8773(12) 0.0563(5) 0.062(2) Uani 0.59(4) 1 d G . P A 2
H12A H 0.381264 0.883621 0.021659 0.074 Uiso 0.59(4) 1 calc R U P A 2
C13 C 0.1245(8) 0.9495(9) 0.2641(6) 0.069(8) Uani 0.39(2) 1 d G . P B 1
C14 C 0.0538(11) 0.910(2) 0.1982(5) 0.112(6) Uani 0.39(2) 1 d G . P B 1
H14 H 0.079416 0.890091 0.160917 0.134 Uiso 0.39(2) 1 calc R U P B 1
C15 C -0.0551(11) 0.899(2) 0.1879(4) 0.149(9) Uani 0.39(2) 1 d G . P B 1
H15 H -0.102422 0.872096 0.143840 0.179 Uiso 0.39(2) 1 calc R U P B 1
C16 C -0.0934(8) 0.9279(13) 0.2436(6) 0.125(8) Uani 0.39(2) 1 d G . P B 1
H16 H -0.166277 0.920696 0.236751 0.151 Uiso 0.39(2) 1 calc R U P B 1
C17 C -0.0227(10) 0.9678(14) 0.3095(6) 0.096(5) Uani 0.39(2) 1 d G . P B 1
H17 H -0.048293 0.987290 0.346739 0.115 Uiso 0.39(2) 1 calc R U P B 1
C18 C 0.0863(10) 0.9786(14) 0.3197(5) 0.083(5) Uani 0.39(2) 1 d G . P B 1
H18 H 0.133546 1.005285 0.363817 0.100 Uiso 0.39(2) 1 calc R U P B 1
C13A C 0.1300(5) 0.9541(5) 0.2697(4) 0.055(4) Uani 0.61(2) 1 d G . P B 2
C14A C 0.0708(6) 0.9647(9) 0.2106(5) 0.076(3) Uani 0.61(2) 1 d G . P B 2
H14A H 0.103844 0.979494 0.174376 0.091 Uiso 0.61(2) 1 calc R U P B 2
C15A C -0.0378(6) 0.9531(9) 0.2056(6) 0.103(3) Uani 0.61(2) 1 d G . P B 2
H15A H -0.077348 0.960224 0.166058 0.124 Uiso 0.61(2) 1 calc R U P B 2
C16A C -0.0871(5) 0.9310(7) 0.2597(5) 0.123(5) Uani 0.61(2) 1 d G . P B 2
H16A H -0.159769 0.923291 0.256393 0.147 Uiso 0.61(2) 1 calc R U P B 2
C17A C -0.0280(8) 0.9204(13) 0.3188(4) 0.152(6) Uani 0.61(2) 1 d G . P B 2
H17A H -0.060999 0.905628 0.355047 0.182 Uiso 0.61(2) 1 calc R U P B 2
C18A C 0.0806(8) 0.9320(12) 0.3238(3) 0.108(4) Uani 0.61(2) 1 d G . P B 2
H18A H 0.120193 0.924898 0.363367 0.129 Uiso 0.61(2) 1 calc R U P B 2
C19 C 0.3779(7) 1.1206(7) 0.2983(5) 0.062(4) Uani 0.52(3) 1 d G . P B 1
C20 C 0.3435(11) 1.1935(10) 0.2771(7) 0.060(3) Uani 0.52(3) 1 d G . P B 1
H20 H 0.270664 1.171218 0.251634 0.072 Uiso 0.52(3) 1 calc R U P B 1
C21 C 0.4179(13) 1.2995(9) 0.2939(7) 0.097(5) Uani 0.52(3) 1 d G . P B 1
H21 H 0.394924 1.348242 0.279634 0.116 Uiso 0.52(3) 1 calc R U P B 1
C22 C 0.5268(10) 1.3328(7) 0.3319(10) 0.127(5) Uani 0.52(3) 1 d G . P B 1
H22 H 0.576606 1.403735 0.343121 0.153 Uiso 0.52(3) 1 calc R U P B 1
C23 C 0.5612(6) 1.2600(8) 0.3532(13) 0.116(5) Uani 0.52(3) 1 d G . P B 1
H23 H 0.634028 1.282206 0.378610 0.140 Uiso 0.52(3) 1 calc R U P B 1
C24 C 0.4868(7) 1.1539(7) 0.3364(9) 0.078(3) Uani 0.52(3) 1 d G . P B 1
H24 H 0.509770 1.105182 0.350611 0.093 Uiso 0.52(3) 1 calc R U P B 1
C19A C 0.3697(7) 1.1075(9) 0.2930(5) 0.051(3) Uani 0.48(3) 1 d G . P B 2
C20A C 0.3274(9) 1.1814(12) 0.2886(10) 0.087(5) Uani 0.48(3) 1 d G . P B 2
H20A H 0.251167 1.161141 0.282338 0.105 Uiso 0.48(3) 1 calc R U P B 2
C21A C 0.3990(14) 1.2856(11) 0.2935(9) 0.123(7) Uani 0.48(3) 1 d G . P B 2
H21A H 0.370689 1.335026 0.290489 0.147 Uiso 0.48(3) 1 calc R U P B 2
C22A C 0.5129(13) 1.3158(9) 0.3028(11) 0.139(6) Uani 0.48(3) 1 d G . P B 2
H22A H 0.560850 1.385541 0.306035 0.167 Uiso 0.48(3) 1 calc R U P B 2
C23A C 0.5553(9) 1.2419(12) 0.3072(16) 0.131(6) Uani 0.48(3) 1 d G . P B 2
H23A H 0.631490 1.262171 0.313430 0.157 Uiso 0.48(3) 1 calc R U P B 2
C24A C 0.4837(8) 1.1377(10) 0.3023(12) 0.090(4) Uani 0.48(3) 1 d G . P B 2
H24A H 0.511970 1.088285 0.305279 0.107 Uiso 0.48(3) 1 calc R U P B 2
C25 C 0.5043(6) 0.6668(7) 0.3015(3) 0.0661(18) Uani 0.9 1 d D . P C 1
C26 C 0.6176(4) 0.7026(3) 0.3089(2) 0.0979(12) Uani 0.9 1 d D . P C 1
H26 H 0.666088 0.763656 0.342440 0.118 Uiso 0.9 1 calc R U P C 1
C27 C 0.6617(5) 0.6503(5) 0.2680(3) 0.130(2) Uani 0.9 1 d D . P C 1
H27 H 0.738408 0.676925 0.273239 0.156 Uiso 0.9 1 calc R U P C 1
C28 C 0.5913(8) 0.5596(5) 0.2201(3) 0.135(2) Uani 0.9 1 d D . P C 1
H28 H 0.620103 0.523723 0.192571 0.162 Uiso 0.9 1 calc R U P C 1
C29 C 0.4802(6) 0.5213(4) 0.2122(3) 0.1338(19) Uani 0.9 1 d D . P C 1
H29 H 0.432945 0.458974 0.179505 0.161 Uiso 0.9 1 calc R U P C 1
C30 C 0.4355(4) 0.5737(3) 0.25225(19) 0.0944(11) Uani 0.9 1 d D . P C 1
H30 H 0.358470 0.546219 0.246094 0.113 Uiso 0.9 1 calc R U P C 1
C31 C 0.3632(5) 0.6424(5) 0.4068(3) 0.089(2) Uani 0.661(8) 1 d G . P C 1
C32 C 0.2572(5) 0.6305(4) 0.4113(3) 0.127(2) Uani 0.661(8) 1 d G . P C 1
H32 H 0.224828 0.667843 0.389403 0.152 Uiso 0.661(8) 1 calc R U P C 1
C33 C 0.1998(6) 0.5629(5) 0.4487(4) 0.183(4) Uani 0.661(8) 1 d G . P C 1
H33 H 0.128887 0.554969 0.451729 0.220 Uiso 0.661(8) 1 calc R U P C 1
C34 C 0.2482(8) 0.5071(5) 0.4815(4) 0.211(5) Uani 0.661(8) 1 d G . P C 1
H34 H 0.209749 0.461875 0.506435 0.253 Uiso 0.661(8) 1 calc R U P C 1
C35 C 0.3541(8) 0.5190(6) 0.4769(4) 0.219(5) Uani 0.661(8) 1 d G . P C 1
H35 H 0.386552 0.481655 0.498815 0.263 Uiso 0.661(8) 1 calc R U P C 1
C36 C 0.4116(6) 0.5866(6) 0.4395(4) 0.137(3) Uani 0.661(8) 1 d G . P C 1
H36 H 0.482495 0.594528 0.436489 0.164 Uiso 0.661(8) 1 calc R U P C 1
C31A C 0.4033(12) 0.6563(11) 0.4188(6) 0.088(4) Uani 0.339(8) 1 d G . P C 2
C32A C 0.3549(15) 0.6870(11) 0.4682(7) 0.160(8) Uani 0.339(8) 1 d G . P C 2
H32A H 0.345260 0.748429 0.470323 0.193 Uiso 0.339(8) 1 calc R U P C 2
C33A C 0.3208(18) 0.6259(14) 0.5145(8) 0.240(13) Uani 0.339(8) 1 d G . P C 2
H33A H 0.288406 0.646479 0.547639 0.289 Uiso 0.339(8) 1 calc R U P C 2
C34A C 0.3351(16) 0.5341(12) 0.5114(9) 0.225(11) Uani 0.339(8) 1 d G . P C 2
H34A H 0.312337 0.493261 0.542408 0.270 Uiso 0.339(8) 1 calc R U P C 2
C35A C 0.3835(18) 0.5034(12) 0.4620(10) 0.34(2) Uani 0.339(8) 1 d G . P C 2
H35A H 0.393124 0.441991 0.459863 0.408 Uiso 0.339(8) 1 calc R U P C 2
C36A C 0.4176(17) 0.5645(13) 0.4156(9) 0.196(12) Uani 0.339(8) 1 d G . P C 2
H36A H 0.449979 0.543940 0.382547 0.236 Uiso 0.339(8) 1 calc R U P C 2
C37 C 0.7328(2) 0.8820(2) 0.49931(12) 0.0576(6) Uani 1 1 d . . . . .
C38 C 0.7001(3) 0.8149(3) 0.54202(16) 0.0834(9) Uani 1 1 d . . . . .
H38 H 0.632162 0.800061 0.553263 0.100 Uiso 1 1 calc R U . . .
C39 C 0.7664(4) 0.7692(4) 0.5684(2) 0.1140(13) Uani 1 1 d . . . . .
H39 H 0.742835 0.723902 0.596890 0.137 Uiso 1 1 calc R U . . .
C40 C 0.8666(4) 0.7909(4) 0.5524(2) 0.1110(13) Uani 1 1 d . . . . .
H40 H 0.911497 0.760849 0.570614 0.133 Uiso 1 1 calc R U . . .
C41 C 0.9009(3) 0.8554(3) 0.5105(2) 0.0938(10) Uani 1 1 d . . . . .
H41 H 0.968786 0.869279 0.499409 0.113 Uiso 1 1 calc R U . . .
C42 C 0.8345(2) 0.9011(3) 0.48402(16) 0.0755(8) Uani 1 1 d . . . . .
H42 H 0.858857 0.945600 0.455248 0.091 Uiso 1 1 calc R U . . .
C43 C 0.7295(12) 1.0474(9) 0.4265(8) 0.055(3) Uani 0.44(4) 1 d G . P D 1
C44 C 0.7226(15) 1.0369(13) 0.3564(8) 0.095(4) Uani 0.44(4) 1 d G . P D 1
H44 H 0.677753 0.972080 0.325515 0.114 Uiso 0.44(4) 1 calc R U P D 1
C45 C 0.7827(16) 1.1234(18) 0.3326(11) 0.118(6) Uani 0.44(4) 1 d G . P D 1
H45 H 0.778043 1.116418 0.285715 0.142 Uiso 0.44(4) 1 calc R U P D 1
C46 C 0.8497(14) 1.2203(14) 0.3788(15) 0.105(5) Uani 0.44(4) 1 d G . P D 1
H46 H 0.889910 1.278183 0.362845 0.126 Uiso 0.44(4) 1 calc R U P D 1
C47 C 0.8566(13) 1.2308(8) 0.4489(14) 0.116(5) Uani 0.44(4) 1 d G . P D 1
H47 H 0.901491 1.295611 0.479777 0.139 Uiso 0.44(4) 1 calc R U P D 1
C48 C 0.7966(13) 1.1443(11) 0.4727(10) 0.085(4) Uani 0.44(4) 1 d G . P D 1
H48 H 0.801202 1.151275 0.519578 0.102 Uiso 0.44(4) 1 calc R U P D 1
C43A C 0.7016(14) 1.0397(10) 0.4137(7) 0.065(3) Uani 0.56(4) 1 d G . P D 2
C44A C 0.6881(19) 1.0087(14) 0.3432(7) 0.106(3) Uani 0.56(4) 1 d G . P D 2
H44A H 0.641006 0.939473 0.319257 0.127 Uiso 0.56(4) 1 calc R U P D 2
C45A C 0.745(2) 1.0813(19) 0.3083(10) 0.134(6) Uani 0.56(4) 1 d G . P D 2
H45A H 0.735813 1.060541 0.261138 0.161 Uiso 0.56(4) 1 calc R U P D 2
C46A C 0.8152(19) 1.1848(17) 0.3441(14) 0.121(6) Uani 0.56(4) 1 d G . P D 2
H46A H 0.853203 1.233282 0.320766 0.146 Uiso 0.56(4) 1 calc R U P D 2
C47A C 0.8287(16) 1.2157(11) 0.4146(14) 0.135(6) Uani 0.56(4) 1 d G . P D 2
H47A H 0.875786 1.284958 0.438512 0.162 Uiso 0.56(4) 1 calc R U P D 2
C48A C 0.7719(13) 1.1432(9) 0.4494(10) 0.099(3) Uani 0.56(4) 1 d G . P D 2
H48A H 0.780979 1.163893 0.496631 0.119 Uiso 0.56(4) 1 calc R U P D 2
C49 C 0.7738(11) 0.5259(10) 0.0510(6) 0.064(3) Uani 0.56(3) 1 d G . P E 1
C50 C 0.6876(9) 0.4895(12) -0.0083(5) 0.092(3) Uani 0.56(3) 1 d G . P E 1
H50 H 0.670036 0.426317 -0.039155 0.110 Uiso 0.56(3) 1 calc R U P E 1
C51 C 0.6277(7) 0.5474(17) -0.0216(5) 0.105(5) Uani 0.56(3) 1 d G . P E 1
H51 H 0.570062 0.523073 -0.061248 0.126 Uiso 0.56(3) 1 calc R U P E 1
C52 C 0.6540(11) 0.6418(15) 0.0245(8) 0.106(4) Uani 0.56(3) 1 d G . P E 1
H52 H 0.613914 0.680582 0.015656 0.127 Uiso 0.56(3) 1 calc R U P E 1
C53 C 0.7402(11) 0.6782(9) 0.0838(9) 0.129(4) Uani 0.56(3) 1 d G . P E 1
H53 H 0.757740 0.741337 0.114653 0.155 Uiso 0.56(3) 1 calc R U P E 1
C54 C 0.8001(10) 0.6202(10) 0.0971(7) 0.100(4) Uani 0.56(3) 1 d G . P E 1
H54 H 0.857715 0.644582 0.136746 0.121 Uiso 0.56(3) 1 calc R U P E 1
C49A C 0.7909(14) 0.5206(16) 0.0409(10) 0.066(3) Uani 0.44(3) 1 d G . P E 2
C50A C 0.7020(16) 0.4599(16) -0.0161(10) 0.139(6) Uani 0.44(3) 1 d G . P E 2
H50A H 0.693533 0.394015 -0.038337 0.167 Uiso 0.44(3) 1 calc R U P E 2
C51A C 0.6258(10) 0.498(2) -0.0399(12) 0.137(7) Uani 0.44(3) 1 d G . P E 2
H51A H 0.566334 0.457025 -0.078097 0.165 Uiso 0.44(3) 1 calc R U P E 2
C52A C 0.6385(11) 0.596(2) -0.0067(16) 0.120(7) Uani 0.44(3) 1 d G . P E 2
H52A H 0.587502 0.621373 -0.022644 0.143 Uiso 0.44(3) 1 calc R U P E 2
C53A C 0.7274(15) 0.6568(15) 0.0503(17) 0.142(7) Uani 0.44(3) 1 d G . P E 2
H53A H 0.735869 0.722712 0.072570 0.170 Uiso 0.44(3) 1 calc R U P E 2
C54A C 0.8036(12) 0.6191(15) 0.0742(13) 0.101(5) Uani 0.44(3) 1 d G . P E 2
H54A H 0.863069 0.659704 0.112332 0.121 Uiso 0.44(3) 1 calc R U P E 2
C55 C 0.7718(2) 0.3322(2) 0.09876(13) 0.0627(7) Uani 1 1 d . . . . .
C56 C 0.6761(3) 0.3262(3) 0.11815(18) 0.0900(10) Uani 1 1 d . . . . .
H56 H 0.652418 0.378393 0.113231 0.108 Uiso 1 1 calc R U . . .
C57 C 0.6153(3) 0.2446(4) 0.1446(2) 0.1196(14) Uani 1 1 d . . . . .
H57 H 0.552132 0.242947 0.158172 0.144 Uiso 1 1 calc R U . . .
C58 C 0.6470(4) 0.1666(4) 0.1509(2) 0.1271(16) Uani 1 1 d . . . . .
H58 H 0.604914 0.110852 0.167887 0.153 Uiso 1 1 calc R U . . .
C59 C 0.7407(4) 0.1699(3) 0.1322(2) 0.1119(13) Uani 1 1 d . . . . .
H59 H 0.762471 0.116343 0.136347 0.134 Uiso 1 1 calc R U . . .
C60 C 0.8032(3) 0.2527(2) 0.10710(17) 0.0817(8) Uani 1 1 d . . . . .
H60 H 0.868014 0.255034 0.095538 0.098 Uiso 1 1 calc R U . . .
C61 C 1.0855(2) 0.4271(2) 0.19822(15) 0.0704(7) Uani 1 1 d . . . . .
C62 C 1.0763(4) 0.3662(4) 0.2450(2) 0.1112(13) Uani 1 1 d . . . . .
H62 H 1.056168 0.384412 0.285020 0.133 Uiso 1 1 calc R U . . .
C63 C 1.0971(5) 0.2766(5) 0.2332(3) 0.1486(19) Uani 1 1 d . . . . .
H63 H 1.089714 0.235154 0.264871 0.178 Uiso 1 1 calc R U . . .
C64 C 1.1283(4) 0.2511(4) 0.1749(3) 0.1351(17) Uani 1 1 d . . . . .
H64 H 1.141433 0.191575 0.166832 0.162 Uiso 1 1 calc R U . . .
C65 C 1.1402(3) 0.3106(4) 0.1289(2) 0.1156(13) Uani 1 1 d . . . . .
H65 H 1.162544 0.292929 0.089692 0.139 Uiso 1 1 calc R U . . .
C66 C 1.1190(3) 0.3981(3) 0.14030(18) 0.0896(9) Uani 1 1 d . . . . .
H66 H 1.127521 0.438968 0.108220 0.108 Uiso 1 1 calc R U . . .
C67 C 0.9872(3) 0.5642(3) 0.27693(17) 0.0654(9) Uani 0.852(4) 1 d D . P F 1
C68 C 1.0199(4) 0.6641(3) 0.3166(2) 0.1045(15) Uani 0.852(4) 1 d D . P F 1
H68 H 1.076864 0.720746 0.308082 0.125 Uiso 0.852(4) 1 calc R U P F 1
C69 C 0.9711(5) 0.6825(5) 0.3681(3) 0.148(2) Uani 0.852(4) 1 d D . P F 1
H69 H 0.995686 0.750619 0.394595 0.178 Uiso 0.852(4) 1 calc R U P F 1
C70 C 0.8874(6) 0.6019(5) 0.3803(3) 0.146(3) Uani 0.852(4) 1 d D . P F 1
H70 H 0.852365 0.615384 0.413969 0.175 Uiso 0.852(4) 1 calc R U P F 1
C71 C 0.8519(5) 0.4977(6) 0.3434(3) 0.125(2) Uani 0.852(4) 1 d D . P F 1
H71 H 0.797419 0.441616 0.354061 0.150 Uiso 0.852(4) 1 calc R U P F 1
C72 C 0.9009(3) 0.4811(4) 0.29024(19) 0.0819(11) Uani 0.852(4) 1 d D . P F 1
H72 H 0.875507 0.413330 0.263100 0.098 Uiso 0.852(4) 1 calc R U P F 1
O1 O 0.17406(16) 0.74513(14) 0.10590(9) 0.0687(5) Uani 1 1 d . . . . .
H1 H 0.178386 0.714596 0.136571 0.103 Uiso 1 1 calc R U . . .
O2 O 0.28856(14) 0.90675(13) 0.21104(8) 0.0594(4) Uani 1 1 d . . . . .
O3 O 0.31339(15) 0.92649(14) 0.34228(8) 0.0639(5) Uani 1 1 d . . . . .
H3A H 0.292390 0.945059 0.375513 0.096 Uiso 1 1 calc R U . . .
O4 O 0.35116(15) 0.75583(14) 0.30910(10) 0.0719(5) Uani 1 1 d . . . . .
H4 H 0.339433 0.801128 0.332149 0.108 Uiso 1 1 calc R U . . .
O5 O 0.53653(15) 0.84552(15) 0.40230(9) 0.0740(5) Uani 1 1 d . . . . .
O6 O 0.59223(15) 0.98272(15) 0.52018(8) 0.0684(5) Uani 1 1 d . . . . .
H6A H 0.534855 0.935400 0.523292 0.103 Uiso 1 1 calc R U . . .
O7 O 0.91059(17) 0.41539(15) 0.00908(10) 0.0821(6) Uani 1 1 d . . . . .
H7 H 0.894049 0.352168 0.002041 0.123 Uiso 1 1 calc R U . . .
O8 O 0.96670(13) 0.52753(13) 0.13422(8) 0.0609(4) Uani 1 1 d . . . . .
O9 O 1.16189(15) 0.64853(15) 0.21023(10) 0.0766(6) Uani 1 1 d . . . . .
H9B H 1.216144 0.649470 0.236055 0.115 Uiso 1 1 calc R U . . .
Si1 Si 0.27397(5) 0.86473(5) 0.12964(3) 0.04953(17) Uani 1 1 d . . . . .
Si2 Si 0.27627(5) 0.97290(5) 0.27886(3) 0.04915(17) Uani 1 1 d . . . . .
Si3 Si 0.44318(6) 0.73207(5) 0.35684(3) 0.05742(19) Uani 1 1 d D . . . .
Si4 Si 0.64016(5) 0.93714(5) 0.46088(3) 0.05285(18) Uani 1 1 d . . . . .
Si5 Si 0.86045(5) 0.44914(5) 0.07154(3) 0.05486(18) Uani 1 1 d . . . . .
Si6 Si 1.05148(6) 0.54156(5) 0.20531(3) 0.05745(19) Uani 1 1 d D . . . .
C67A C 1.0091(15) 0.5405(15) 0.2881(7) 0.060(7) Uiso 0.148(4) 1 d DG . P F 2
C68A C 1.0821(12) 0.5606(16) 0.3511(9) 0.116(9) Uiso 0.148(4) 1 d DG . P F 2
H68A H 1.154048 0.567291 0.352811 0.140 Uiso 0.148(4) 1 calc R U P F 2
C69A C 1.0476(16) 0.5708(17) 0.4116(7) 0.148(13) Uiso 0.148(4) 1 d DG . P F 2
H69A H 1.096480 0.584263 0.453782 0.177 Uiso 0.148(4) 1 calc R U P F 2
C70A C 0.9401(18) 0.5608(18) 0.4091(8) 0.114(10) Uiso 0.148(4) 1 d DG . P F 2
H70A H 0.917005 0.567614 0.449563 0.137 Uiso 0.148(4) 1 calc R U P F 2
C71A C 0.8670(14) 0.5407(19) 0.3461(10) 0.106(14) Uiso 0.148(4) 1 d DG . P F 2
H71A H 0.795098 0.533992 0.344374 0.127 Uiso 0.148(4) 1 calc R U P F 2
C72A C 0.9015(15) 0.5305(18) 0.2856(8) 0.104(11) Uiso 0.148(4) 1 d DG . P F 2
H72A H 0.852665 0.517019 0.243402 0.125 Uiso 0.148(4) 1 calc R U P F 2
C25A C 0.523(5) 0.674(7) 0.3121(17) 0.07(2) Uiso 0.1 1 d D . P C 2
C26A C 0.619(2) 0.672(3) 0.3465(15) 0.078(9) Uiso 0.1 1 d D . P C 2
H26A H 0.643974 0.698200 0.393990 0.093 Uiso 0.1 1 calc R U P C 2
C27A C 0.681(3) 0.631(3) 0.3130(18) 0.109(14) Uiso 0.1 1 d D . P C 2
H27A H 0.736737 0.618258 0.337659 0.130 Uiso 0.1 1 calc R U P C 2
C28A C 0.657(5) 0.611(7) 0.243(2) 0.149(11) Uiso 0.1 1 d D U P C 2
H28A H 0.706834 0.598015 0.220352 0.179 Uiso 0.1 1 calc R U P C 2
C29A C 0.564(4) 0.609(5) 0.2061(17) 0.149(11) Uiso 0.1 1 d D U P C 2
H29A H 0.546509 0.592046 0.158205 0.179 Uiso 0.1 1 calc R U P C 2
C30A C 0.491(4) 0.634(5) 0.2409(15) 0.149(11) Uiso 0.1 1 d D U P C 2
H30A H 0.421775 0.624190 0.216105 0.179 Uiso 0.1 1 calc R U P C 2

loop_
_atom_site_aniso_label
_atom_site_aniso_U_11
_atom_site_aniso_U_22
_atom_site_aniso_U_33
_atom_site_aniso_U_23
_atom_site_aniso_U_13
_atom_site_aniso_U_12
C1 0.0570(14) 0.0765(17) 0.0482(14) 0.0154(12) 0.0190(11) 0.0353(13)
C2 0.0757(19) 0.103(2) 0.0643(18) 0.0147(16) 0.0085(15) 0.0461(18)
C3 0.099(3) 0.154(4) 0.079(2) 0.034(2) 0.0076(19) 0.082(3)
C73 0.120(3) 0.145(4) 0.098(3) 0.063(3) 0.047(2) 0.096(3)
C5 0.104(3) 0.093(2) 0.107(3) 0.051(2) 0.054(2) 0.059(2)
C6 0.0685(17) 0.0774(19) 0.0722(18) 0.0291(15) 0.0250(14) 0.0325(15)
C7 0.056(10) 0.072(11) 0.055(10) 0.006(7) 0.011(7) 0.033(8)
C8 0.092(8) 0.073(8) 0.064(6) 0.023(6) 0.032(6) 0.047(7)
C9 0.113(9) 0.113(11) 0.103(9) 0.050(7) 0.048(7) 0.081(8)
C10 0.111(14) 0.16(2) 0.117(15) 0.045(14) 0.027(11) 0.095(14)
C11 0.059(8) 0.088(9) 0.081(7) 0.029(7) 0.035(7) 0.037(7)
C12 0.042(6) 0.059(7) 0.060(6) 0.023(5) 0.020(4) 0.021(6)
C7A 0.063(7) 0.043(5) 0.044(5) 0.012(4) 0.022(5) 0.026(5)
C8A 0.068(4) 0.095(8) 0.066(4) 0.030(5) 0.024(4) 0.047(5)
C9A 0.089(5) 0.145(11) 0.109(7) 0.066(7) 0.037(5) 0.082(7)
C10A 0.080(6) 0.118(8) 0.120(9) 0.057(8) 0.067(6) 0.070(7)
C11A 0.066(6) 0.091(6) 0.069(4) 0.019(4) 0.029(4) 0.031(5)
C12A 0.048(5) 0.065(5) 0.060(4) 0.012(4) 0.018(3) 0.013(4)
C13 0.071(11) 0.071(13) 0.059(10) 0.008(8) 0.041(8) 0.019(9)
C14 0.077(7) 0.159(16) 0.082(7) -0.028(8) -0.009(5) 0.066(9)
C15 0.084(9) 0.24(2) 0.085(8) -0.049(10) -0.010(6) 0.080(12)
C16 0.056(10) 0.21(2) 0.084(8) 0.029(10) 0.014(6) 0.040(12)
C17 0.062(6) 0.162(13) 0.051(6) -0.009(6) 0.020(5) 0.046(7)
C18 0.062(6) 0.139(12) 0.039(5) -0.002(5) 0.005(4) 0.045(7)
C13A 0.053(6) 0.049(6) 0.053(6) 0.001(4) 0.000(4) 0.022(5)
C14A 0.070(4) 0.120(7) 0.057(4) 0.027(4) 0.020(3) 0.056(4)
C15A 0.074(4) 0.158(9) 0.079(6) 0.016(5) 0.002(4) 0.063(5)
C16A 0.071(7) 0.178(13) 0.116(8) -0.005(7) 0.024(5) 0.066(8)
C17A 0.088(6) 0.260(16) 0.120(8) 0.067(8) 0.058(6) 0.067(8)
C18A 0.078(5) 0.154(10) 0.081(5) 0.025(5) 0.035(4) 0.036(5)
C19 0.060(7) 0.048(4) 0.071(8) 0.007(4) 0.018(6) 0.019(4)
C20 0.059(4) 0.043(4) 0.087(6) 0.026(4) 0.024(4) 0.024(4)
C21 0.082(7) 0.055(6) 0.155(14) 0.038(7) 0.033(7) 0.025(6)
C22 0.079(6) 0.065(5) 0.196(15) 0.008(7) 0.028(7) 0.000(5)
C23 0.057(4) 0.093(6) 0.157(14) 0.012(7) 0.007(6) 0.004(4)
C24 0.052(4) 0.068(4) 0.103(8) 0.009(5) 0.013(4) 0.022(3)
C19A 0.054(6) 0.056(5) 0.046(6) 0.007(4) 0.012(5) 0.028(4)
C20A 0.093(8) 0.079(8) 0.088(7) 0.035(6) 0.036(6) 0.025(6)
C21A 0.120(12) 0.072(9) 0.179(19) 0.045(10) 0.051(11) 0.034(8)
C22A 0.122(11) 0.059(6) 0.190(15) 0.039(8) 0.005(10) 0.003(7)
C23A 0.074(6) 0.101(8) 0.183(19) 0.039(10) 0.028(8) 0.003(5)
C24A 0.069(5) 0.081(6) 0.116(11) 0.023(6) 0.026(6) 0.029(4)
C25 0.085(4) 0.068(3) 0.049(2) 0.006(2) 0.0078(19) 0.043(3)
C26 0.093(3) 0.113(3) 0.088(3) -0.005(2) 0.012(2) 0.060(3)
C27 0.123(4) 0.159(6) 0.137(5) 0.013(4) 0.042(4) 0.095(4)
C28 0.206(6) 0.126(5) 0.128(4) 0.021(4) 0.082(5) 0.114(5)
C29 0.192(6) 0.091(3) 0.109(4) -0.013(3) 0.060(4) 0.056(4)
C30 0.115(3) 0.077(2) 0.076(2) -0.0054(19) 0.026(2) 0.035(2)
C31 0.131(5) 0.066(3) 0.066(3) 0.016(3) 0.034(4) 0.037(4)
C32 0.135(5) 0.135(5) 0.104(5) 0.027(4) 0.057(4) 0.043(4)
C33 0.228(8) 0.152(7) 0.156(8) 0.039(5) 0.121(7) 0.039(6)
C34 0.332(12) 0.137(7) 0.196(10) 0.082(6) 0.174(10) 0.077(8)
C35 0.378(13) 0.171(9) 0.227(11) 0.145(8) 0.198(11) 0.154(10)
C36 0.205(7) 0.124(6) 0.121(6) 0.076(5) 0.064(5) 0.085(6)
C31A 0.106(9) 0.083(7) 0.091(8) 0.033(7) 0.048(7) 0.043(7)
C32A 0.26(2) 0.215(15) 0.149(12) 0.117(12) 0.146(14) 0.176(16)
C33A 0.41(3) 0.32(2) 0.211(19) 0.199(18) 0.24(2) 0.27(2)
C34A 0.29(2) 0.27(2) 0.32(2) 0.230(19) 0.26(2) 0.191(19)
C35A 0.64(5) 0.33(3) 0.41(3) 0.32(2) 0.43(3) 0.38(3)
C36A 0.39(3) 0.156(13) 0.192(19) 0.121(13) 0.21(2) 0.185(18)
C37 0.0539(14) 0.0681(15) 0.0465(13) -0.0007(12) 0.0057(11) 0.0301(12)
C38 0.080(2) 0.112(3) 0.080(2) 0.0343(19) 0.0269(17) 0.0567(19)
C39 0.131(3) 0.149(4) 0.116(3) 0.068(3) 0.046(3) 0.096(3)
C40 0.114(3) 0.146(4) 0.112(3) 0.036(3) 0.022(2) 0.096(3)
C41 0.0673(19) 0.114(3) 0.109(3) 0.012(2) 0.0193(18) 0.054(2)
C42 0.0631(17) 0.092(2) 0.0757(19) 0.0144(16) 0.0167(14) 0.0402(16)
C43 0.036(5) 0.088(7) 0.057(5) 0.025(4) 0.004(4) 0.042(5)
C44 0.099(8) 0.106(8) 0.070(7) 0.019(7) 0.029(6) 0.033(7)
C45 0.122(10) 0.122(14) 0.115(10) 0.065(10) 0.048(9) 0.036(11)
C46 0.095(9) 0.117(10) 0.130(16) 0.066(11) 0.033(10) 0.058(8)
C47 0.085(8) 0.083(7) 0.171(14) 0.035(8) 0.017(9) 0.031(6)
C48 0.069(6) 0.075(6) 0.101(8) 0.021(6) 0.006(6) 0.026(5)
C43A 0.041(5) 0.081(4) 0.081(6) 0.020(4) 0.003(4) 0.038(3)
C44A 0.145(10) 0.125(7) 0.089(6) 0.057(6) 0.052(6) 0.079(7)
C45A 0.175(14) 0.157(13) 0.133(9) 0.083(10) 0.080(10) 0.100(12)
C46A 0.107(10) 0.120(12) 0.166(15) 0.087(13) 0.057(12) 0.050(10)
C47A 0.134(12) 0.104(8) 0.149(15) 0.059(8) 0.018(10) 0.030(8)
C48A 0.100(7) 0.083(6) 0.093(7) 0.028(5) 0.000(6) 0.026(5)
C49 0.047(4) 0.093(6) 0.058(4) 0.030(4) 0.028(4) 0.027(4)
C50 0.062(4) 0.144(7) 0.074(5) 0.022(5) -0.002(3) 0.059(5)
C51 0.098(7) 0.123(13) 0.101(7) 0.026(7) -0.002(5) 0.065(6)
C52 0.115(7) 0.102(9) 0.113(9) 0.045(7) 0.017(7) 0.057(7)
C53 0.168(10) 0.116(7) 0.120(10) 0.025(6) 0.002(7) 0.094(7)
C54 0.136(8) 0.093(6) 0.086(7) 0.025(5) 0.018(6) 0.067(6)
C49A 0.045(5) 0.091(7) 0.065(7) 0.026(5) 0.030(5) 0.024(5)
C50A 0.098(10) 0.209(16) 0.149(15) 0.074(12) 0.017(9) 0.100(11)
C51A 0.101(9) 0.133(14) 0.187(16) 0.065(11) 0.012(10) 0.059(9)
C52A 0.116(10) 0.098(14) 0.156(18) 0.036(13) 0.017(10) 0.063(9)
C53A 0.154(14) 0.132(12) 0.152(17) 0.048(10) 0.008(13) 0.082(11)
C54A 0.116(9) 0.103(9) 0.096(11) 0.041(8) 0.021(7) 0.056(8)
C55 0.0546(14) 0.0563(15) 0.0540(15) 0.0001(12) 0.0142(12) 0.0056(12)
C56 0.0697(19) 0.084(2) 0.104(3) 0.0211(19) 0.0410(18) 0.0143(16)
C57 0.082(2) 0.121(3) 0.141(4) 0.050(3) 0.060(2) 0.011(2)
C58 0.100(3) 0.109(3) 0.141(4) 0.063(3) 0.038(3) 0.000(3)
C59 0.105(3) 0.084(2) 0.132(3) 0.045(2) 0.027(3) 0.021(2)
C60 0.0740(19) 0.0698(19) 0.086(2) 0.0136(16) 0.0209(16) 0.0172(16)
C61 0.0550(15) 0.0804(19) 0.0637(17) 0.0157(15) 0.0068(13) 0.0211(14)
C62 0.133(3) 0.145(4) 0.100(3) 0.059(3) 0.038(2) 0.091(3)
C63 0.192(5) 0.177(5) 0.150(5) 0.091(4) 0.053(4) 0.131(5)
C64 0.161(4) 0.146(4) 0.136(4) 0.032(4) 0.017(3) 0.113(4)
C65 0.114(3) 0.141(4) 0.110(3) 0.013(3) 0.018(2) 0.083(3)
C66 0.089(2) 0.095(2) 0.087(2) 0.0155(18) 0.0236(18) 0.044(2)
C67 0.066(2) 0.067(2) 0.0530(19) 0.0122(17) 0.0157(15) 0.0194(19)
C68 0.121(3) 0.083(3) 0.090(3) -0.001(2) 0.051(3) 0.022(2)
C69 0.174(6) 0.120(4) 0.131(5) -0.012(3) 0.089(4) 0.040(4)
C70 0.172(6) 0.151(6) 0.122(5) 0.012(4) 0.095(4) 0.062(5)
C71 0.117(4) 0.127(5) 0.123(5) 0.039(4) 0.079(4) 0.023(3)
C72 0.083(3) 0.078(3) 0.076(3) 0.020(2) 0.037(2) 0.020(2)
O1 0.0721(11) 0.0610(11) 0.0532(10) 0.0075(8) 0.0168(9) 0.0109(9)
O2 0.0716(11) 0.0685(10) 0.0397(9) 0.0024(8) 0.0120(8) 0.0367(9)
O3 0.0869(12) 0.0694(11) 0.0416(9) 0.0096(8) 0.0124(8) 0.0429(10)
O4 0.0669(11) 0.0590(10) 0.0727(12) -0.0028(9) -0.0119(9) 0.0286(9)
O5 0.0641(11) 0.0773(12) 0.0586(11) -0.0135(9) -0.0122(9) 0.0304(10)
O6 0.0630(11) 0.0926(13) 0.0499(10) 0.0000(9) 0.0101(8) 0.0419(10)
O7 0.0850(13) 0.0671(11) 0.0692(12) -0.0069(9) 0.0400(11) 0.0084(10)
O8 0.0528(9) 0.0527(9) 0.0546(10) 0.0003(8) 0.0043(8) 0.0086(8)
O9 0.0541(10) 0.0749(12) 0.0617(12) 0.0148(9) -0.0004(9) -0.0048(9)
Si1 0.0527(4) 0.0519(4) 0.0393(3) 0.0050(3) 0.0122(3) 0.0199(3)
Si2 0.0559(4) 0.0523(4) 0.0384(3) 0.0038(3) 0.0092(3) 0.0262(3)
Si3 0.0674(4) 0.0544(4) 0.0462(4) 0.0045(3) 0.0026(3) 0.0295(3)
Si4 0.0485(4) 0.0632(4) 0.0404(3) -0.0016(3) 0.0028(3) 0.0262(3)
Si5 0.0468(4) 0.0544(4) 0.0439(4) -0.0003(3) 0.0120(3) 0.0067(3)
Si6 0.0499(4) 0.0559(4) 0.0456(4) 0.0050(3) 0.0098(3) 0.0056(3)

loop_
_atom_type_symbol
_atom_type_description
_atom_type_scat_dispersion_real
_atom_type_scat_dispersion_imag
_atom_type_scat_source
C C 0.0033 0.0016 'International Tables Vol C Tables 4.2.6.8 and 6.1.1.4'
H H 0.0000 0.0000 'International Tables Vol C Tables 4.2.6.8 and 6.1.1.4'
O O 0.0106 0.0060 'International Tables Vol C Tables 4.2.6.8 and 6.1.1.4'
Si Si 0.0817 0.0704 'International Tables Vol C Tables 4.2.6.8 and 6.1.1.4'

loop_
_geom_angle_atom_site_label_1
_geom_angle_atom_site_label_2
_geom_angle_atom_site_label_3
_geom_angle
_geom_angle_site_symmetry_1
_geom_angle_site_symmetry_3
_geom_angle_publ_flag
C2 C1 Si1 123.0(2) . . ?
C6 C1 C2 117.2(3) . . ?
C6 C1 Si1 119.8(2) . . ?
C1 C2 H2 119.6 . . ?
C3 C2 C1 120.8(3) . . ?
C3 C2 H2 119.6 . . ?
C2 C3 H3 119.8 . . ?
C73 C3 C2 120.4(3) . . ?
C73 C3 H3 119.8 . . ?
C3 C73 H73 119.9 . . ?
C3 C73 C5 120.3(3) . . ?
C5 C73 H73 119.9 . . ?
C73 C5 H5 119.9 . . ?
C73 C5 C6 120.2(4) . . ?
C6 C5 H5 119.9 . . ?
C1 C6 H6 119.5 . . ?
C5 C6 C1 121.1(3) . . ?
C5 C6 H6 119.5 . . ?
C8 C7 C12 120.0 . . ?
C8 C7 Si1 115.7(9) . . ?
C12 C7 Si1 124.2(9) . . ?
C7 C8 H8 120.0 . . ?
C7 C8 C9 120.0 . . ?
C9 C8 H8 120.0 . . ?
C8 C9 H9 120.0 . . ?
C10 C9 C8 120.0 . . ?
C10 C9 H9 120.0 . . ?
C9 C10 H10 120.0 . . ?
C9 C10 C11 120.0 . . ?
C11 C10 H10 120.0 . . ?
C10 C11 H11 120.0 . . ?
C10 C11 C12 120.0 . . ?
C12 C11 H11 120.0 . . ?
C7 C12 H12 120.0 . . ?
C11 C12 C7 120.0 . . ?
C11 C12 H12 120.0 . . ?
C8A C7A C12A 120.0 . . ?
C8A C7A Si1 122.7(7) . . ?
C12A C7A Si1 117.3(7) . . ?
C7A C8A H8A 120.0 . . ?
C9A C8A C7A 120.0 . . ?
C9A C8A H8A 120.0 . . ?
C8A C9A H9A 120.0 . . ?
C8A C9A C10A 120.0 . . ?
C10A C9A H9A 120.0 . . ?
C9A C10A H10A 120.0 . . ?
C11A C10A C9A 120.0 . . ?
C11A C10A H10A 120.0 . . ?
C10A C11A H11A 120.0 . . ?
C10A C11A C12A 120.0 . . ?
C12A C11A H11A 120.0 . . ?
C7A C12A H12A 120.0 . . ?
C11A C12A C7A 120.0 . . ?
C11A C12A H12A 120.0 . . ?
C14 C13 C18 120.0 . . ?
C14 C13 Si2 120.9(6) . . ?
C18 C13 Si2 119.0(6) . . ?
C13 C14 H14 120.0 . . ?
C15 C14 C13 120.0 . . ?
C15 C14 H14 120.0 . . ?
C14 C15 H15 120.0 . . ?
C14 C15 C16 120.0 . . ?
C16 C15 H15 120.0 . . ?
C15 C16 H16 120.0 . . ?
C17 C16 C15 120.0 . . ?
C17 C16 H16 120.0 . . ?
C16 C17 H17 120.0 . . ?
C16 C17 C18 120.0 . . ?
C18 C17 H17 120.0 . . ?
C13 C18 H18 120.0 . . ?
C17 C18 C13 120.0 . . ?
C17 C18 H18 120.0 . . ?
C14A C13A C18A 120.0 . . ?
C14A C13A Si2 121.0(4) . . ?
C18A C13A Si2 119.0(4) . . ?
C13A C14A H14A 120.0 . . ?
C15A C14A C13A 120.0 . . ?
C15A C14A H14A 120.0 . . ?
C14A C15A H15A 120.0 . . ?
C14A C15A C16A 120.0 . . ?
C16A C15A H15A 120.0 . . ?
C15A C16A H16A 120.0 . . ?
C15A C16A C17A 120.0 . . ?
C17A C16A H16A 120.0 . . ?
C16A C17A H17A 120.0 . . ?
C18A C17A C16A 120.0 . . ?
C18A C17A H17A 120.0 . . ?
C13A C18A H18A 120.0 . . ?
C17A C18A C13A 120.0 . . ?
C17A C18A H18A 120.0 . . ?
C20 C19 C24 120.0 . . ?
C20 C19 Si2 121.6(5) . . ?
C24 C19 Si2 118.4(5) . . ?
C19 C20 H20 120.0 . . ?
C21 C20 C19 120.0 . . ?
C21 C20 H20 120.0 . . ?
C20 C21 H21 120.0 . . ?
C20 C21 C22 120.0 . . ?
C22 C21 H21 120.0 . . ?
C21 C22 H22 120.0 . . ?
C23 C22 C21 120.0 . . ?
C23 C22 H22 120.0 . . ?
C22 C23 H23 120.0 . . ?
C22 C23 C24 120.0 . . ?
C24 C23 H23 120.0 . . ?
C19 C24 H24 120.0 . . ?
C23 C24 C19 120.0 . . ?
C23 C24 H24 120.0 . . ?
C20A C19A C24A 120.0 . . ?
C20A C19A Si2 119.4(7) . . ?
C24A C19A Si2 120.3(7) . . ?
C19A C20A H20A 120.0 . . ?
C21A C20A C19A 120.0 . . ?
C21A C20A H20A 120.0 . . ?
C20A C21A H21A 120.0 . . ?
C20A C21A C22A 120.0 . . ?
C22A C21A H21A 120.0 . . ?
C21A C22A H22A 120.0 . . ?
C21A C22A C23A 120.0 . . ?
C23A C22A H22A 120.0 . . ?
C22A C23A H23A 120.0 . . ?
C24A C23A C22A 120.0 . . ?
C24A C23A H23A 120.0 . . ?
C19A C24A H24A 120.0 . . ?
C23A C24A C19A 120.0 . . ?
C23A C24A H24A 120.0 . . ?
C26 C25 C30 116.9(3) . . ?
C26 C25 Si3 123.1(5) . . ?
C30 C25 Si3 119.9(5) . . ?
C25 C26 H26 119.0 . . ?
C25 C26 C27 122.0(4) . . ?
C27 C26 H26 119.0 . . ?
C26 C27 H27 120.4 . . ?
C28 C27 C26 119.2(6) . . ?
C28 C27 H27 120.4 . . ?
C27 C28 H28 119.8 . . ?
C29 C28 C27 120.4(5) . . ?
C29 C28 H28 119.8 . . ?
C28 C29 H29 119.6 . . ?
C28 C29 C30 120.8(5) . . ?
C30 C29 H29 119.6 . . ?
C25 C30 H30 119.6 . . ?
C29 C30 C25 120.7(5) . . ?
C29 C30 H30 119.6 . . ?
C32 C31 C36 120.0 . . ?
C32 C31 Si3 121.4(3) . . ?
C36 C31 Si3 118.6(3) . . ?
C31 C32 H32 120.0 . . ?
C33 C32 C31 120.0 . . ?
C33 C32 H32 120.0 . . ?
C32 C33 H33 120.0 . . ?
C32 C33 C34 120.0 . . ?
C34 C33 H33 120.0 . . ?
C33 C34 H34 120.0 . . ?
C35 C34 C33 120.0 . . ?
C35 C34 H34 120.0 . . ?
C34 C35 H35 120.0 . . ?
C36 C35 C34 120.0 . . ?
C36 C35 H35 120.0 . . ?
C31 C36 H36 120.0 . . ?
C35 C36 C31 120.0 . . ?
C35 C36 H36 120.0 . . ?
C32A C31A C36A 120.0 . . ?
C32A C31A Si3 120.4(7) . . ?
C36A C31A Si3 119.6(7) . . ?
C31A C32A H32A 120.0 . . ?
C31A C32A C33A 120.0 . . ?
C33A C32A H32A 120.0 . . ?
C32A C33A H33A 120.0 . . ?
C34A C33A C32A 120.0 . . ?
C34A C33A H33A 120.0 . . ?
C33A C34A H34A 120.0 . . ?
C35A C34A C33A 120.0 . . ?
C35A C34A H34A 120.0 . . ?
C34A C35A H35A 120.0 . . ?
C34A C35A C36A 120.0 . . ?
C36A C35A H35A 120.0 . . ?
C31A C36A H36A 120.0 . . ?
C35A C36A C31A 120.0 . . ?
C35A C36A H36A 120.0 . . ?
C38 C37 C42 116.9(3) . . ?
C38 C37 Si4 120.8(2) . . ?
C42 C37 Si4 122.1(2) . . ?
C37 C38 H38 119.3 . . ?
C37 C38 C39 121.3(3) . . ?
C39 C38 H38 119.3 . . ?
C38 C39 H39 120.1 . . ?
C40 C39 C38 119.8(4) . . ?
C40 C39 H39 120.1 . . ?
C39 C40 H40 119.7 . . ?
C41 C40 C39 120.5(3) . . ?
C41 C40 H40 119.7 . . ?
C40 C41 H41 120.2 . . ?
C40 C41 C42 119.7(3) . . ?
C42 C41 H41 120.2 . . ?
C37 C42 C41 121.7(3) . . ?
C37 C42 H42 119.1 . . ?
C41 C42 H42 119.1 . . ?
C44 C43 C48 120.0 . . ?
C44 C43 Si4 121.9(7) . . ?
C48 C43 Si4 117.9(7) . . ?
C43 C44 H44 120.0 . . ?
C45 C44 C43 120.0 . . ?
C45 C44 H44 120.0 . . ?
C44 C45 H45 120.0 . . ?
C44 C45 C46 120.0 . . ?
C46 C45 H45 120.0 . . ?
C45 C46 H46 120.0 . . ?
C47 C46 C45 120.0 . . ?
C47 C46 H46 120.0 . . ?
C46 C47 H47 120.0 . . ?
C46 C47 C48 120.0 . . ?
C48 C47 H47 120.0 . . ?
C43 C48 H48 120.0 . . ?
C47 C48 C43 120.0 . . ?
C47 C48 H48 120.0 . . ?
C44A C43A C48A 120.0 . . ?
C44A C43A Si4 118.9(6) . . ?
C48A C43A Si4 120.6(6) . . ?
C43A C44A H44A 120.0 . . ?
C43A C44A C45A 120.0 . . ?
C45A C44A H44A 120.0 . . ?
C44A C45A H45A 120.0 . . ?
C44A C45A C46A 120.0 . . ?
C46A C45A H45A 120.0 . . ?
C45A C46A H46A 120.0 . . ?
C47A C46A C45A 120.0 . . ?
C47A C46A H46A 120.0 . . ?
C46A C47A H47A 120.0 . . ?
C46A C47A C48A 120.0 . . ?
C48A C47A H47A 120.0 . . ?
C43A C48A H48A 120.0 . . ?
C47A C48A C43A 120.0 . . ?
C47A C48A H48A 120.0 . . ?
C50 C49 C54 120.0 . . ?
C50 C49 Si5 121.7(7) . . ?
C54 C49 Si5 118.3(7) . . ?
C49 C50 H50 120.0 . . ?
C51 C50 C49 120.0 . . ?
C51 C50 H50 120.0 . . ?
C50 C51 H51 120.0 . . ?
C50 C51 C52 120.0 . . ?
C52 C51 H51 120.0 . . ?
C51 C52 H52 120.0 . . ?
C51 C52 C53 120.0 . . ?
C53 C52 H52 120.0 . . ?
C52 C53 H53 120.0 . . ?
C54 C53 C52 120.0 . . ?
C54 C53 H53 120.0 . . ?
C49 C54 H54 120.0 . . ?
C53 C54 C49 120.0 . . ?
C53 C54 H54 120.0 . . ?
C50A C49A C54A 120.0 . . ?
C50A C49A Si5 112.2(11) . . ?
C54A C49A Si5 126.7(11) . . ?
C49A C50A H50A 120.0 . . ?
C51A C50A C49A 120.0 . . ?
C51A C50A H50A 120.0 . . ?
C50A C51A H51A 120.0 . . ?
C50A C51A C52A 120.0 . . ?
C52A C51A H51A 120.0 . . ?
C51A C52A H52A 120.0 . . ?
C53A C52A C51A 120.0 . . ?
C53A C52A H52A 120.0 . . ?
C52A C53A H53A 120.0 . . ?
C52A C53A C54A 120.0 . . ?
C54A C53A H53A 120.0 . . ?
C49A C54A H54A 120.0 . . ?
C53A C54A C49A 120.0 . . ?
C53A C54A H54A 120.0 . . ?
C56 C55 Si5 120.7(2) . . ?
C60 C55 C56 117.0(3) . . ?
C60 C55 Si5 122.0(2) . . ?
C55 C56 H56 119.4 . . ?
C57 C56 C55 121.3(4) . . ?
C57 C56 H56 119.4 . . ?
C56 C57 H57 119.8 . . ?
C58 C57 C56 120.3(4) . . ?
C58 C57 H57 119.8 . . ?
C57 C58 H58 120.0 . . ?
C57 C58 C59 119.9(4) . . ?
C59 C58 H58 120.0 . . ?
C58 C59 H59 120.0 . . ?
C58 C59 C60 120.0(4) . . ?
C60 C59 H59 120.0 . . ?
C55 C60 H60 119.3 . . ?
C59 C60 C55 121.5(3) . . ?
C59 C60 H60 119.3 . . ?
C62 C61 C66 117.2(3) . . ?
C62 C61 Si6 124.7(3) . . ?
C66 C61 Si6 118.1(2) . . ?
C61 C62 H62 119.6 . . ?
C61 C62 C63 120.8(4) . . ?
C63 C62 H62 119.6 . . ?
C62 C63 H63 120.3 . . ?
C64 C63 C62 119.4(4) . . ?
C64 C63 H63 120.3 . . ?
C63 C64 H64 119.5 . . ?
C65 C64 C63 121.1(4) . . ?
C65 C64 H64 119.5 . . ?
C64 C65 H65 120.3 . . ?
C64 C65 C66 119.5(4) . . ?
C66 C65 H65 120.3 . . ?
C61 C66 H66 119.0 . . ?
C65 C66 C61 122.0(4) . . ?
C65 C66 H66 119.0 . . ?
C68 C67 C72 117.8(3) . . ?
C68 C67 Si6 121.2(3) . . ?
C72 C67 Si6 120.9(3) . . ?
C67 C68 H68 119.0 . . ?
C69 C68 C67 121.9(4) . . ?
C69 C68 H68 119.0 . . ?
C68 C69 H69 120.1 . . ?
C70 C69 C68 119.8(5) . . ?
C70 C69 H69 120.1 . . ?
C69 C70 H70 119.3 . . ?
C69 C70 C71 121.4(5) . . ?
C71 C70 H70 119.3 . . ?
C70 C71 H71 121.1 . . ?
C72 C71 C70 117.7(5) . . ?
C72 C71 H71 121.1 . . ?
C67 C72 H72 119.4 . . ?
C71 C72 C67 121.2(5) . . ?
C71 C72 H72 119.4 . . ?
Si1 O1 H1 109.5 . . ?
Si2 O2 Si1 156.86(12) . . ?
Si2 O3 H3A 109.5 . . ?
Si3 O4 H4 109.5 . . ?
Si3 O5 Si4 162.69(14) . . ?
Si4 O6 H6A 109.5 . . ?
Si5 O7 H7 109.5 . . ?
Si5 O8 Si6 147.66(12) . . ?
Si6 O9 H9B 109.5 . . ?
C1 Si1 C7 111.0(5) . . ?
C7A Si1 C1 111.7(3) . . ?
O1 Si1 C1 108.91(11) . . ?
O1 Si1 C7 109.5(4) . . ?
O1 Si1 C7A 111.8(3) . . ?
O2 Si1 C1 110.43(10) . . ?
O2 Si1 C7 110.1(5) . . ?
O2 Si1 C7A 107.1(4) . . ?
O2 Si1 O1 106.83(9) . . ?
C13 Si2 C19 112.6(5) . . ?
C19A Si2 C13A 111.7(4) . . ?
O2 Si2 C13 107.6(3) . . ?
O2 Si2 C13A 110.9(2) . . ?
O2 Si2 C19 111.0(3) . . ?
O2 Si2 C19A 108.7(4) . . ?
O2 Si2 O3 105.63(9) . . ?
O3 Si2 C13 112.0(4) . . ?
O3 Si2 C13A 110.2(2) . . ?
O3 Si2 C19 107.8(3) . . ?
O3 Si2 C19A 109.5(3) . . ?
C25 Si3 C31 111.0(4) . . ?
C31A Si3 C25A 105(3) . . ?
O4 Si3 C25 109.5(2) . . ?
O4 Si3 C31 104.8(2) . . ?
O4 Si3 C31A 119.5(4) . . ?
O4 Si3 C25A 117.2(13) . . ?
O5 Si3 C25 110.7(3) . . ?
O5 Si3 C31 115.1(2) . . ?
O5 Si3 C31A 104.4(5) . . ?
O5 Si3 O4 105.44(10) . . ?
O5 Si3 C25A 104(2) . . ?
C37 Si4 C43 106.1(5) . . ?
C37 Si4 C43A 116.3(5) . . ?
O5 Si4 C37 109.49(11) . . ?
O5 Si4 C43 113.1(5) . . ?
O5 Si4 C43A 102.9(5) . . ?
O5 Si4 O6 108.70(10) . . ?
O6 Si4 C37 109.39(10) . . ?
O6 Si4 C43 110.0(5) . . ?
O6 Si4 C43A 109.7(4) . . ?
C49A Si5 C55 114.5(7) . . ?
C55 Si5 C49 107.7(5) . . ?
O7 Si5 C49 114.8(4) . . ?
O7 Si5 C49A 105.5(7) . . ?
O7 Si5 C55 111.10(11) . . ?
O8 Si5 C49 106.5(4) . . ?
O8 Si5 C49A 108.7(7) . . ?
O8 Si5 C55 110.35(11) . . ?
O8 Si5 O7 106.29(10) . . ?
C61 Si6 C67 115.96(18) . . ?
C61 Si6 C67A 99.4(5) . . ?
O8 Si6 C61 109.08(11) . . ?
O8 Si6 C67 107.62(16) . . ?
O8 Si6 O9 103.66(9) . . ?
O8 Si6 C67A 121.9(5) . . ?
O9 Si6 C61 110.30(12) . . ?
O9 Si6 C67 109.47(14) . . ?
O9 Si6 C67A 112.3(6) . . ?
C68A C67A Si6 123.5(10) . . ?
C68A C67A C72A 120.0 . . ?
C72A C67A Si6 116.1(10) . . ?
C67A C68A H68A 120.0 . . ?
C67A C68A C69A 120.0 . . ?
C69A C68A H68A 120.0 . . ?
C68A C69A H69A 120.0 . . ?
C70A C69A C68A 120.0 . . ?
C70A C69A H69A 120.0 . . ?
C69A C70A H70A 120.0 . . ?
C69A C70A C71A 120.0 . . ?
C71A C70A H70A 120.0 . . ?
C70A C71A H71A 120.0 . . ?
C72A C71A C70A 120.0 . . ?
C72A C71A H71A 120.0 . . ?
C67A C72A H72A 120.0 . . ?
C71A C72A C67A 120.0 . . ?
C71A C72A H72A 120.0 . . ?
C26A C25A Si3 122.6(19) . . ?
C26A C25A C30A 116.1(18) . . ?
C30A C25A Si3 121(2) . . ?
C25A C26A H26A 118.6 . . ?
C25A C26A C27A 123(2) . . ?
C27A C26A H26A 118.6 . . ?
C26A C27A H27A 120.9 . . ?
C28A C27A C26A 118(2) . . ?
C28A C27A H27A 120.9 . . ?
C27A C28A H28A 119.4 . . ?
C29A C28A C27A 121(3) . . ?
C29A C28A H28A 119.4 . . ?
C28A C29A H29A 120.4 . . ?
C28A C29A C30A 119(2) . . ?
C30A C29A H29A 120.4 . . ?
C25A C30A C29A 121(2) . . ?
C25A C30A H30A 119.7 . . ?
C29A C30A H30A 119.7 . . ?

loop_
_geom_bond_atom_site_label_1
_geom_bond_atom_site_label_2
_geom_bond_distance
_geom_bond_site_symmetry_2
_geom_bond_publ_flag
C1 C2 1.394(4) . ?
C1 C6 1.389(4) . ?
C1 Si1 1.851(3) . ?
C2 H2 0.9300 . ?
C2 C3 1.389(5) . ?
C3 H3 0.9300 . ?
C3 C73 1.356(5) . ?
C73 H73 0.9300 . ?
C73 C5 1.357(5) . ?
C5 H5 0.9300 . ?
C5 C6 1.389(4) . ?
C6 H6 0.9300 . ?
C7 C8 1.3900 . ?
C7 C12 1.3900 . ?
C7 Si1 1.929(12) . ?
C8 H8 0.9300 . ?
C8 C9 1.3900 . ?
C9 H9 0.9300 . ?
C9 C10 1.3900 . ?
C10 H10 0.9300 . ?
C10 C11 1.3900 . ?
C11 H11 0.9300 . ?
C11 C12 1.3900 . ?
C12 H12 0.9300 . ?
C7A C8A 1.3900 . ?
C7A C12A 1.3900 . ?
C7A Si1 1.818(9) . ?
C8A H8A 0.9300 . ?
C8A C9A 1.3900 . ?
C9A H9A 0.9300 . ?
C9A C10A 1.3900 . ?
C10A H10A 0.9300 . ?
C10A C11A 1.3900 . ?
C11A H11A 0.9300 . ?
C11A C12A 1.3900 . ?
C12A H12A 0.9300 . ?
C13 C14 1.3900 . ?
C13 C18 1.3900 . ?
C13 Si2 1.899(9) . ?
C14 H14 0.9300 . ?
C14 C15 1.3900 . ?
C15 H15 0.9300 . ?
C15 C16 1.3900 . ?
C16 H16 0.9300 . ?
C16 C17 1.3900 . ?
C17 H17 0.9300 . ?
C17 C18 1.3900 . ?
C18 H18 0.9300 . ?
C13A C14A 1.3900 . ?
C13A C18A 1.3900 . ?
C13A Si2 1.854(6) . ?
C14A H14A 0.9300 . ?
C14A C15A 1.3900 . ?
C15A H15A 0.9300 . ?
C15A C16A 1.3900 . ?
C16A H16A 0.9300 . ?
C16A C17A 1.3900 . ?
C17A H17A 0.9300 . ?
C17A C18A 1.3900 . ?
C18A H18A 0.9300 . ?
C19 C20 1.3900 . ?
C19 C24 1.3900 . ?
C19 Si2 1.934(9) . ?
C20 H20 0.9300 . ?
C20 C21 1.3900 . ?
C21 H21 0.9300 . ?
C21 C22 1.3900 . ?
C22 H22 0.9300 . ?
C22 C23 1.3900 . ?
C23 H23 0.9300 . ?
C23 C24 1.3900 . ?
C24 H24 0.9300 . ?
C19A C20A 1.3900 . ?
C19A C24A 1.3900 . ?
C19A Si2 1.772(10) . ?
C20A H20A 0.9300 . ?
C20A C21A 1.3900 . ?
C21A H21A 0.9300 . ?
C21A C22A 1.3900 . ?
C22A H22A 0.9300 . ?
C22A C23A 1.3900 . ?
C23A H23A 0.9300 . ?
C23A C24A 1.3900 . ?
C24A H24A 0.9300 . ?
C25 C26 1.378(8) . ?
C25 C30 1.389(8) . ?
C25 Si3 1.842(3) . ?
C26 H26 0.9300 . ?
C26 C27 1.385(6) . ?
C27 H27 0.9300 . ?
C27 C28 1.360(8) . ?
C28 H28 0.9300 . ?
C28 C29 1.345(9) . ?
C29 H29 0.9300 . ?
C29 C30 1.382(6) . ?
C30 H30 0.9300 . ?
C31 C32 1.3900 . ?
C31 C36 1.3900 . ?
C31 Si3 1.869(4) . ?
C32 H32 0.9300 . ?
C32 C33 1.3900 . ?
C33 H33 0.9300 . ?
C33 C34 1.3900 . ?
C34 H34 0.9300 . ?
C34 C35 1.3900 . ?
C35 H35 0.9300 . ?
C35 C36 1.3900 . ?
C36 H36 0.9300 . ?
C31A C32A 1.3900 . ?
C31A C36A 1.3900 . ?
C31A Si3 1.794(8) . ?
C32A H32A 0.9300 . ?
C32A C33A 1.3900 . ?
C33A H33A 0.9300 . ?
C33A C34A 1.3900 . ?
C34A H34A 0.9300 . ?
C34A C35A 1.3900 . ?
C35A H35A 0.9300 . ?
C35A C36A 1.3900 . ?
C36A H36A 0.9300 . ?
C37 C38 1.382(4) . ?
C37 C42 1.385(4) . ?
C37 Si4 1.852(3) . ?
C38 H38 0.9300 . ?
C38 C39 1.386(4) . ?
C39 H39 0.9300 . ?
C39 C40 1.367(6) . ?
C40 H40 0.9300 . ?
C40 C41 1.349(5) . ?
C41 H41 0.9300 . ?
C41 C42 1.387(4) . ?
C42 H42 0.9300 . ?
C43 C44 1.3900 . ?
C43 C48 1.3900 . ?
C43 Si4 1.877(10) . ?
C44 H44 0.9300 . ?
C44 C45 1.3900 . ?
C45 H45 0.9300 . ?
C45 C46 1.3900 . ?
C46 H46 0.9300 . ?
C46 C47 1.3900 . ?
C47 H47 0.9300 . ?
C47 C48 1.3900 . ?
C48 H48 0.9300 . ?
C43A C44A 1.3900 . ?
C43A C48A 1.3900 . ?
C43A Si4 1.864(8) . ?
C44A H44A 0.9300 . ?
C44A C45A 1.3900 . ?
C45A H45A 0.9300 . ?
C45A C46A 1.3900 . ?
C46A H46A 0.9300 . ?
C46A C47A 1.3900 . ?
C47A H47A 0.9300 . ?
C47A C48A 1.3900 . ?
C48A H48A 0.9300 . ?
C49 C50 1.3900 . ?
C49 C54 1.3900 . ?
C49 Si5 1.930(9) . ?
C50 H50 0.9300 . ?
C50 C51 1.3900 . ?
C51 H51 0.9300 . ?
C51 C52 1.3900 . ?
C52 H52 0.9300 . ?
C52 C53 1.3900 . ?
C53 H53 0.9300 . ?
C53 C54 1.3900 . ?
C54 H54 0.9300 . ?
C49A C50A 1.3900 . ?
C49A C54A 1.3900 . ?
C49A Si5 1.750(12) . ?
C50A H50A 0.9300 . ?
C50A C51A 1.3900 . ?
C51A H51A 0.9300 . ?
C51A C52A 1.3900 . ?
C52A H52A 0.9300 . ?
C52A C53A 1.3900 . ?
C53A H53A 0.9300 . ?
C53A C54A 1.3900 . ?
C54A H54A 0.9300 . ?
C55 C56 1.385(4) . ?
C55 C60 1.382(4) . ?
C55 Si5 1.853(3) . ?
C56 H56 0.9300 . ?
C56 C57 1.377(5) . ?
C57 H57 0.9300 . ?
C57 C58 1.356(6) . ?
C58 H58 0.9300 . ?
C58 C59 1.362(6) . ?
C59 H59 0.9300 . ?
C59 C60 1.379(5) . ?
C60 H60 0.9300 . ?
C61 C62 1.371(4) . ?
C61 C66 1.390(4) . ?
C61 Si6 1.853(3) . ?
C62 H62 0.9300 . ?
C62 C63 1.406(6) . ?
C63 H63 0.9300 . ?
C63 C64 1.365(7) . ?
C64 H64 0.9300 . ?
C64 C65 1.341(6) . ?
C65 H65 0.9300 . ?
C65 C66 1.381(5) . ?
C66 H66 0.9300 . ?
C67 C68 1.378(5) . ?
C67 C72 1.393(5) . ?
C67 Si6 1.860(3) . ?
C68 H68 0.9300 . ?
C68 C69 1.370(6) . ?
C69 H69 0.9300 . ?
C69 C70 1.344(7) . ?
C70 H70 0.9300 . ?
C70 C71 1.403(8) . ?
C71 H71 0.9300 . ?
C71 C72 1.392(5) . ?
C72 H72 0.9300 . ?
O1 H1 0.8200 . ?
O1 Si1 1.6312(18) . ?
O2 Si1 1.6183(16) . ?
O2 Si2 1.6153(16) . ?
O3 H3A 0.8200 . ?
O3 Si2 1.6301(17) . ?
O4 H4 0.8200 . ?
O4 Si3 1.6209(18) . ?
O5 Si3 1.6088(18) . ?
O5 Si4 1.6096(17) . ?
O6 H6A 0.8200 . ?
O6 Si4 1.6238(17) . ?
O7 H7 0.8200 . ?
O7 Si5 1.6271(18) . ?
O8 Si5 1.6137(16) . ?
O8 Si6 1.6156(18) . ?
O9 H9B 0.8200 . ?
O9 Si6 1.6287(18) . ?
Si3 C25A 1.862(16) . ?
Si6 C67A 1.863(11) . ?
C67A C68A 1.3900 . ?
C67A C72A 1.3900 . ?
C68A H68A 0.9300 . ?
C68A C69A 1.3900 . ?
C69A H69A 0.9300 . ?
C69A C70A 1.3900 . ?
C70A H70A 0.9300 . ?
C70A C71A 1.3900 . ?
C71A H71A 0.9300 . ?
C71A C72A 1.3900 . ?
C72A H72A 0.9300 . ?
C25A C26A 1.383(19) . ?
C25A C30A 1.393(19) . ?
C26A H26A 0.9300 . ?
C26A C27A 1.387(18) . ?
C27A H27A 0.9300 . ?
C27A C28A 1.36(2) . ?
C28A H28A 0.9300 . ?
C28A C29A 1.35(2) . ?
C29A H29A 0.9300 . ?
C29A C30A 1.414(19) . ?
C30A H30A 0.9300 . ?

loop_
_geom_hbond_atom_site_label_D
_geom_hbond_atom_site_label_H
_geom_hbond_atom_site_label_A
_geom_hbond_distance_DH
_geom_hbond_distance_HA
_geom_hbond_distance_DA
_geom_hbond_angle_DHA
_geom_hbond_site_symmetry_A
_geom_hbond_publ_flag
O1 H1 O9 0.82 1.88 2.692(3) 167.9 1_455 yes
O9 H9B O4 0.82 2.01 2.670(2) 137.6 1_655 yes
